data_4135243
loop_
_publ_author_name
'Smith, Jacob A.'
'Schouten, Anna'
'Wilde, Justin H.'
'Westendorff, Karl S.'
'Dickie, Diane A.'
'Ess, Daniel H.'
'Harman, W. Dean'

_publ_section_title
;
 Experiments and Direct Dynamics Simulations that Probe
 \h2-Arene/Aryl-Hydride Equilibria of Tungsten Benzene Complexes.
;
_journal_name_full 'Journal of the American Chemical Society'
_journal_paper_doi 10.1021/jacs.0c08032
_journal_year 2020
_chemical_formula_sum 'C28 H45 B N7 O2 P W'
_chemical_formula_weight 737.34
_space_group_crystal_system trigonal
_space_group_IT_number 148
_space_group_name_Hall '-R 3'
_space_group_name_H-M_alt 'R -3 :H'
_atom_sites_solution_hydrogens mixed
_atom_sites_solution_primary dual
_cell_angle_alpha 90
_cell_angle_beta 90
_cell_angle_gamma 120
_cell_formula_units_Z 18
_cell_length_a 41.3100(19)
_cell_length_b 41.3100(19)
_cell_length_c 11.032(3)
_cell_measurement_reflns_used 6013
_cell_measurement_temperature 100.(2)
_cell_measurement_theta_max 22.0743
_cell_measurement_theta_min 2.6089
_cell_volume 16304(5)
_computing_cell_refinement 'SAINT V8.38A (Bruker AXS Inc., 2017)'
_computing_data_collection 'Bruker Instrument Service v2017.5.0.0'
_computing_data_reduction 'SAINT V8.38A (Bruker AXS Inc., 2017)'
_computing_molecular_graphics 'shelXle (C.B. Huebschle, rev 924)'
_computing_structure_refinement 'SHELXL-2018/3 (Sheldrick, 2018)'
_computing_structure_solution 'SHELXT 2014/5 (Sheldrick, 2014)'
_diffrn_ambient_temperature 100.(2)
_diffrn_detector_area_resol_mean 8.3333
_diffrn_measured_fraction_theta_full 0.996
_diffrn_measured_fraction_theta_max 0.996
_diffrn_measurement_device_type 'Bruker Kappa APEXII Duo'
_diffrn_measurement_method '\f and \w scans'
_diffrn_radiation_monochromator graphite
_diffrn_radiation_type 'Mo K\a'
_diffrn_radiation_wavelength 0.71073
_diffrn_reflns_av_R_equivalents 0.0973
_diffrn_reflns_av_unetI/netI 0.0787
_diffrn_reflns_limit_h_max 51
_diffrn_reflns_limit_h_min -50
_diffrn_reflns_limit_k_max 51
_diffrn_reflns_limit_k_min -51
_diffrn_reflns_limit_l_max 13
_diffrn_reflns_limit_l_min -13
_diffrn_reflns_number 43412
_diffrn_reflns_theta_full 26.49
_diffrn_reflns_theta_max 26.49
_diffrn_reflns_theta_min 1.71
_diffrn_source 'fine-focus sealed tube'
_exptl_absorpt_coefficient_mu 3.264
_exptl_absorpt_correction_T_max 0.75
_exptl_absorpt_correction_T_min 0.56
_exptl_absorpt_correction_type multi-scan
_exptl_absorpt_process_details
;
SADABS-2016/2 - Bruker AXS area detector scaling and absorption correction
;
_exptl_crystal_colour yellow
_exptl_crystal_density_diffrn 1.352
_exptl_crystal_density_method 'not measured'
_exptl_crystal_description rod
_exptl_crystal_F_000 6696
_exptl_crystal_size_max 0.358
_exptl_crystal_size_mid 0.070
_exptl_crystal_size_min 0.046
_refine_diff_density_max 1.733
_refine_diff_density_min -2.422
_refine_ls_extinction_method none
_refine_ls_goodness_of_fit_ref 1.008
_refine_ls_hydrogen_treatment mixed
_refine_ls_matrix_type full
_refine_ls_number_parameters 384
_refine_ls_number_reflns 7471
_refine_ls_number_restraints 6
_refine_ls_restrained_S_all 1.009
_refine_ls_R_factor_all 0.0811
_refine_ls_R_factor_gt 0.0472
_refine_ls_shift/su_max 0.002
_refine_ls_shift/su_mean 0.000
_refine_ls_structure_factor_coef Fsqd
_refine_ls_weighting_details 'w=1/[\s^2^(Fo^2^)+(0.0348P)^2^+117.4176P] where P=(Fo^2^+2Fc^2^)/3'
_refine_ls_weighting_scheme calc
_refine_ls_wR_factor_gt 0.0867
_refine_ls_wR_factor_ref 0.0962
_reflns_number_gt 5360
_reflns_number_total 7471
_reflns_threshold_expression 'I > 2\s(I)'
_cod_data_source_file ja0c08032_si_003.cif
_cod_data_source_block Compound3A
_cod_depositor_comments
;
The following automatic conversions were performed:

data item '_exptl_absorpt_correction_type' value 'Multi-Scan' was
changed to 'multi-scan' in accordance with the
/home/data/users/saulius/crontab/automatic-downloads/rss-feeds/ACS/lib/dictionaries/cif_core.dic
dictionary named 'cif_core.dic' version 2.4.2 last updated on
2011-04-26.

Automatic conversion script
Id: cif_fix_values 7556 2019-12-06 15:28:31Z antanas 
;
_cod_original_cell_volume 16304.(5)
_cod_original_sg_symbol_H-M 'R -3'
_cod_database_code 4135243

loop_
_space_group_symop_operation_xyz
'x, y, z'
'-y, x-y, z'
'-x+y, -x, z'
'x+2/3, y+1/3, z+1/3'
'-y+2/3, x-y+1/3, z+1/3'
'-x+y+2/3, -x+1/3, z+1/3'
'x+1/3, y+2/3, z+2/3'
'-y+1/3, x-y+2/3, z+2/3'
'-x+y+1/3, -x+2/3, z+2/3'
'-x, -y, -z'
'y, -x+y, -z'
'x-y, x, -z'
'-x+2/3, -y+1/3, -z+1/3'
'y+2/3, -x+y+1/3, -z+1/3'
'x-y+2/3, x+1/3, -z+1/3'
'-x+1/3, -y+2/3, -z+2/3'
'y+1/3, -x+y+2/3, -z+2/3'
'x-y+1/3, x+2/3, -z+2/3'

loop_
_atom_site_type_symbol
_atom_site_label
_atom_site_fract_x
_atom_site_fract_y
_atom_site_fract_z
_atom_site_U_iso_or_equiv
_atom_site_adp_type
_atom_site_calc_flag
_atom_site_refinement_flags_adp
_atom_site_refinement_flags_occupancy
_atom_site_refinement_flags_posn
_atom_site_occupancy
_atom_site_disorder_assembly
_atom_site_disorder_group
W W1 0.21312(2) 0.29250(2) 0.51790(2) 0.02179(8) Uani d . . . 1.0 . .
P P1 0.15343(4) 0.22970(5) 0.51201(14) 0.0264(4) Uani d . . . 1.0 . .
O O1 0.21361(13) 0.30080(13) 0.7877(3) 0.0376(12) Uani d . . . 1.0 . .
O O2 0.11782(14) 0.28705(14) 0.6062(4) 0.0439(12) Uani d . . . 1.0 . .
B B1 0.2832(2) 0.2943(2) 0.3593(6) 0.0278(16) Uani d . . . 1.0 . .
H H1A 0.3061(16) 0.2958(16) 0.307(5) 0.033 Uiso d U . . 1.0 . .
N N1 0.21991(12) 0.28870(13) 0.3165(4) 0.0228(11) Uani d . . . 1.0 . .
N N2 0.25088(13) 0.28805(14) 0.2738(4) 0.0261(12) Uani d . . . 1.0 . .
N N3 0.24144(13) 0.25936(13) 0.5332(4) 0.0219(11) Uani d . . . 1.0 . .
N N4 0.26863(13) 0.26355(14) 0.4550(4) 0.0264(12) Uani d . . . 1.0 . .
N N5 0.27282(14) 0.33548(14) 0.5051(4) 0.0254(12) Uani d . . . 1.0 . .
N N6 0.29676(14) 0.33168(14) 0.4277(4) 0.0292(12) Uani d . . . 1.0 . .
N N7 0.21265(14) 0.29730(14) 0.6776(4) 0.0296(12) Uani d . . . 1.0 . .
C C1 0.19973(17) 0.28628(16) 0.2193(5) 0.0243(14) Uani d . . . 1.0 . .
H H1 0.176686 0.28616 0.221519 0.029 Uiso calc U . R 1.0 . .
C C2 0.21689(16) 0.28394(17) 0.1142(5) 0.0271(14) Uani d . . . 1.0 . .
H H2 0.208358 0.281966 0.033133 0.033 Uiso calc U . R 1.0 . .
C C3 0.24891(18) 0.28513(17) 0.1537(5) 0.0309(15) Uani d . . . 1.0 . .
H H3 0.266936 0.284044 0.102999 0.037 Uiso calc U . R 1.0 . .
C C4 0.23872(16) 0.23480(16) 0.6169(5) 0.0248(13) Uani d . . . 1.0 . .
H H4 0.221579 0.22629 0.68263 0.03 Uiso calc U . R 1.0 . .
C C5 0.26463(17) 0.22351(17) 0.5937(6) 0.0322(15) Uani d . . . 1.0 . .
H H5 0.268643 0.206233 0.638811 0.039 Uiso calc U . R 1.0 . .
C C6 0.28303(17) 0.24260(17) 0.4922(6) 0.0307(15) Uani d . . . 1.0 . .
H H6 0.302925 0.241238 0.453931 0.037 Uiso calc U . R 1.0 . .
C C7 0.29422(18) 0.36782(17) 0.5656(5) 0.0282(15) Uani d . . . 1.0 . .
H H7 0.285305 0.377747 0.626267 0.034 Uiso calc U . R 1.0 . .
C C8 0.33093(18) 0.38440(19) 0.5266(6) 0.0365(17) Uani d . . . 1.0 . .
H H8 0.35146 0.407224 0.554395 0.044 Uiso calc U . R 1.0 . .
C C9 0.33150(18) 0.36131(18) 0.4404(6) 0.0332(16) Uani d . . . 1.0 . .
H H9 0.352916 0.365328 0.396094 0.04 Uiso calc U . R 1.0 . .
C C10 0.2077(2) 0.34209(18) 0.4648(5) 0.0315(16) Uani d . . D 1.0 . .
H H10 0.2169(16) 0.3442(17) 0.385(3) 0.038 Uiso d U . D 1.0 . .
C C11 0.17086(18) 0.31173(19) 0.4846(5) 0.0294(15) Uani d . . D 1.0 . .
H H11 0.1547(14) 0.2976(14) 0.419(4) 0.035 Uiso d U . D 1.0 . .
C C12 0.15253(19) 0.3158(2) 0.5933(6) 0.0351(16) Uani d . . . 1.0 . .
C C13 0.1701(2) 0.3467(2) 0.6666(6) 0.0410(18) Uani d . . . 1.0 . .
H H13 0.158603 0.347558 0.740333 0.049 Uiso calc U . R 1.0 . .
C C14 0.2051(2) 0.3773(2) 0.6330(7) 0.0439(18) Uani d . . . 1.0 . .
H H14 0.215741 0.399081 0.682357 0.053 Uiso calc U . R 1.0 . .
C C15 0.2236(2) 0.3770(2) 0.5364(6) 0.0422(18) Uani d . . . 1.0 . .
H H15 0.246376 0.398485 0.513404 0.051 Uiso calc U . R 1.0 . .
C C16 0.0992(2) 0.2874(2) 0.7173(6) 0.061(2) Uani d . . . 1.0 . .
H H16A 0.094521 0.308393 0.715603 0.091 Uiso calc U . R 1.0 . .
H H16B 0.115151 0.290065 0.786768 0.091 Uiso calc U . R 1.0 . .
H H16C 0.075419 0.263892 0.724446 0.091 Uiso calc U . R 1.0 . .
C C17 0.12820(19) 0.21416(19) 0.6568(6) 0.0367(16) Uani d . . . 1.0 . .
H H17A 0.122194 0.233323 0.684777 0.044 Uiso calc U . R 1.0 . .
H H17B 0.104236 0.190821 0.642367 0.044 Uiso calc U . R 1.0 . .
C C18 0.1490(2) 0.2071(2) 0.7578(6) 0.0424(18) Uani d . . . 1.0 . .
H H18A 0.155025 0.187794 0.731123 0.051 Uiso calc U . R 1.0 . .
H H18B 0.172894 0.230366 0.774002 0.051 Uiso calc U . R 1.0 . .
C C19 0.1263(3) 0.1942(2) 0.8739(6) 0.062(2) Uani d . . . 1.0 . .
H H19A 0.121242 0.214044 0.902128 0.075 Uiso calc U . R 1.0 . .
H H19B 0.101899 0.171674 0.856376 0.075 Uiso calc U . R 1.0 . .
C C20 0.1456(3) 0.1853(3) 0.9745(8) 0.096(4) Uani d . . . 1.0 . .
H H20A 0.146969 0.163005 0.952587 0.144 Uiso calc U . R 1.0 . .
H H20B 0.131368 0.180561 1.049895 0.144 Uiso calc U . R 1.0 . .
H H20C 0.170892 0.206464 0.985969 0.144 Uiso calc U . R 1.0 . .
C C21 0.11611(17) 0.22353(18) 0.4066(6) 0.0348(16) Uani d . . . 1.0 . .
H H21A 0.105906 0.239306 0.435704 0.042 Uiso calc U . R 1.0 . .
H H21B 0.127734 0.233457 0.3266 0.042 Uiso calc U . R 1.0 . .
C C22 0.08316(19) 0.1839(2) 0.3872(7) 0.0471(19) Uani d . . . 1.0 . .
H H22A 0.093047 0.167367 0.363281 0.057 Uiso calc U . R 1.0 . .
H H22B 0.06976 0.174478 0.465046 0.057 Uiso calc U . R 1.0 . .
C C23 0.05561(18) 0.1813(2) 0.2919(7) 0.048(2) Uani d . . D 1.0 . .
H H23A 0.032298 0.156921 0.299518 0.057 Uiso calc U P R 0.655(10) A 1
H H23B 0.049356 0.201205 0.30669 0.057 Uiso calc U P R 0.655(10) A 1
H H23C 0.069097 0.195538 0.218697 0.057 Uiso calc U P R 0.345(10) A 2
H H23D 0.040469 0.191954 0.323456 0.057 Uiso calc U P R 0.345(10) A 2
C C25 0.15920(18) 0.18960(17) 0.4712(6) 0.0331(15) Uani d . . . 1.0 . .
H H25A 0.176925 0.188336 0.528806 0.04 Uiso calc U . R 1.0 . .
H H25B 0.134832 0.166327 0.480326 0.04 Uiso calc U . R 1.0 . .
C C26 0.1735(2) 0.19142(18) 0.3422(6) 0.0357(16) Uani d . . . 1.0 . .
H H26A 0.154876 0.190824 0.284387 0.043 Uiso calc U . R 1.0 . .
H H26B 0.196942 0.215543 0.33126 0.043 Uiso calc U . R 1.0 . .
C C27 0.1809(3) 0.1598(2) 0.3116(7) 0.061(2) Uani d . . D 1.0 . .
H H27A 0.157438 0.135734 0.322897 0.073 Uiso calc U P R 0.704(11) B 1
H H27B 0.199538 0.160505 0.369296 0.073 Uiso calc U P R 0.704(11) B 1
H H27C 0.195522 0.156422 0.376186 0.073 Uiso calc U P R 0.296(11) B 2
H H27D 0.194358 0.164483 0.23362 0.073 Uiso calc U P R 0.296(11) B 2
C C24 0.0704(3) 0.1852(4) 0.1661(9) 0.058(3) Uani d . P D 0.655(10) A 1
H H24A 0.095026 0.207889 0.160684 0.087 Uiso calc U P R 0.655(10) A 1
H H24B 0.053242 0.186996 0.108886 0.087 Uiso calc U P R 0.655(10) A 1
H H24C 0.072793 0.163381 0.146173 0.087 Uiso calc U P R 0.655(10) A 1
C C28 0.1952(4) 0.1614(4) 0.1810(9) 0.081(4) Uani d . P D 0.704(11) B 1
H H28A 0.20451 0.143848 0.173346 0.121 Uiso calc U P R 0.704(11) B 1
H H28B 0.215485 0.186799 0.163507 0.121 Uiso calc U P R 0.704(11) B 1
H H28C 0.17471 0.154592 0.123507 0.121 Uiso calc U P R 0.704(11) B 1
C C24A 0.0300(6) 0.1395(5) 0.2601(19) 0.058(3) Uani d . P D 0.345(10) A 2
H H24D 0.044496 0.130395 0.215817 0.087 Uiso calc U P R 0.345(10) A 2
H H24E 0.00923 0.136535 0.209512 0.087 Uiso calc U P R 0.345(10) A 2
H H24F 0.02018 0.125001 0.334914 0.087 Uiso calc U P R 0.345(10) A 2
C C28A 0.1399(6) 0.1247(7) 0.303(2) 0.081(4) Uani d . P D 0.296(11) B 2
H H28D 0.133807 0.110373 0.378273 0.121 Uiso calc U P R 0.296(11) B 2
H H28E 0.13875 0.108757 0.234914 0.121 Uiso calc U P R 0.296(11) B 2
H H28F 0.12191 0.133183 0.289068 0.121 Uiso calc U P R 0.296(11) B 2

loop_
_atom_site_aniso_label
_atom_site_aniso_U_11
_atom_site_aniso_U_22
_atom_site_aniso_U_33
_atom_site_aniso_U_12
_atom_site_aniso_U_13
_atom_site_aniso_U_23
W1 0.02418(15) 0.02693(16) 0.01933(12) 0.01657(13) -0.00093(11) -0.00115(11)
P1 0.0231(9) 0.0314(10) 0.0271(8) 0.0153(8) 0.0001(7) 0.0015(7)
O1 0.056(3) 0.061(3) 0.015(2) 0.044(3) -0.002(2) -0.004(2)
O2 0.047(3) 0.057(3) 0.036(3) 0.032(3) 0.000(2) -0.003(2)
B1 0.021(4) 0.037(5) 0.025(4) 0.014(4) 0.004(3) 0.005(3)
N1 0.017(3) 0.028(3) 0.024(3) 0.012(2) 0.001(2) 0.001(2)
N2 0.022(3) 0.033(3) 0.024(3) 0.015(2) 0.004(2) 0.004(2)
N3 0.022(3) 0.023(3) 0.018(2) 0.009(2) -0.001(2) -0.001(2)
N4 0.022(3) 0.033(3) 0.028(3) 0.016(3) 0.003(2) 0.003(2)
N5 0.029(3) 0.029(3) 0.020(2) 0.016(3) -0.007(2) 0.003(2)
N6 0.024(3) 0.035(3) 0.027(3) 0.014(3) -0.002(2) 0.009(2)
N7 0.033(3) 0.037(3) 0.028(3) 0.024(3) 0.001(2) -0.003(2)
C1 0.026(3) 0.025(3) 0.026(3) 0.016(3) 0.000(3) 0.006(3)
C2 0.027(4) 0.032(4) 0.021(3) 0.015(3) 0.000(3) 0.000(3)
C3 0.036(4) 0.036(4) 0.027(3) 0.024(3) 0.014(3) 0.003(3)
C4 0.020(3) 0.024(3) 0.028(3) 0.009(3) -0.003(3) 0.000(3)
C5 0.026(4) 0.026(4) 0.044(4) 0.012(3) -0.010(3) 0.005(3)
C6 0.027(4) 0.033(4) 0.044(4) 0.024(3) 0.001(3) -0.001(3)
C7 0.037(4) 0.031(4) 0.016(3) 0.016(3) -0.006(3) 0.003(3)
C8 0.031(4) 0.038(4) 0.029(4) 0.009(3) -0.007(3) 0.012(3)
C9 0.024(4) 0.035(4) 0.036(4) 0.012(3) -0.005(3) 0.010(3)
C10 0.053(5) 0.028(4) 0.023(3) 0.027(4) -0.007(3) -0.001(3)
C11 0.037(4) 0.052(5) 0.016(3) 0.035(4) 0.001(3) 0.002(3)
C12 0.031(4) 0.047(4) 0.037(4) 0.027(4) 0.001(3) 0.006(3)
C13 0.062(5) 0.062(5) 0.023(3) 0.049(5) -0.005(3) -0.011(3)
C14 0.052(5) 0.042(5) 0.048(5) 0.031(4) -0.010(4) -0.008(4)
C15 0.065(5) 0.059(5) 0.029(4) 0.051(5) -0.008(3) -0.005(3)
C16 0.057(5) 0.093(7) 0.037(4) 0.042(5) 0.010(4) 0.003(4)
C17 0.037(4) 0.038(4) 0.037(4) 0.020(4) 0.006(3) 0.009(3)
C18 0.058(5) 0.042(4) 0.030(4) 0.028(4) 0.012(3) 0.010(3)
C19 0.089(7) 0.071(6) 0.033(4) 0.045(6) 0.014(4) 0.018(4)
C20 0.140(10) 0.080(7) 0.056(6) 0.047(7) 0.001(6) 0.021(5)
C21 0.030(4) 0.043(4) 0.032(4) 0.019(3) 0.000(3) -0.001(3)
C22 0.028(4) 0.049(5) 0.054(5) 0.011(4) -0.005(3) -0.001(4)
C23 0.023(4) 0.055(5) 0.060(5) 0.015(4) -0.011(3) -0.012(4)
C25 0.027(4) 0.028(4) 0.039(4) 0.010(3) -0.008(3) -0.005(3)
C26 0.045(4) 0.036(4) 0.037(4) 0.029(4) -0.003(3) -0.008(3)
C27 0.085(7) 0.044(5) 0.064(5) 0.041(5) -0.011(5) -0.021(4)
C24 0.040(6) 0.082(9) 0.044(6) 0.023(6) -0.015(5) -0.024(6)
C28 0.147(13) 0.106(11) 0.033(6) 0.096(10) -0.014(7) -0.023(6)
C24A 0.040(6) 0.082(9) 0.044(6) 0.023(6) -0.015(5) -0.024(6)
C28A 0.147(13) 0.106(11) 0.033(6) 0.096(10) -0.014(7) -0.023(6)

loop_
_atom_type_symbol
_atom_type_description
_atom_type_scat_dispersion_real
_atom_type_scat_dispersion_imag
_atom_type_scat_source
C C 0.0033 0.0016 'International Tables Vol C Tables 4.2.6.8 and 6.1.1.4'
H H 0.0000 0.0000 'International Tables Vol C Tables 4.2.6.8 and 6.1.1.4'
B B 0.0013 0.0007 'International Tables Vol C Tables 4.2.6.8 and 6.1.1.4'
N N 0.0061 0.0033 'International Tables Vol C Tables 4.2.6.8 and 6.1.1.4'
O O 0.0106 0.0060 'International Tables Vol C Tables 4.2.6.8 and 6.1.1.4'
P P 0.1023 0.0942 'International Tables Vol C Tables 4.2.6.8 and 6.1.1.4'
W W -0.8490 6.8722 'International Tables Vol C Tables 4.2.6.8 and 6.1.1.4'

loop_
_geom_angle_atom_site_label_1
_geom_angle_atom_site_label_2
_geom_angle_atom_site_label_3
_geom_angle_site_symmetry_1
_geom_angle_site_symmetry_3
_geom_angle
_geom_angle_publ_flag
N7 W1 N3 . . 91.85(19) ?
N7 W1 N5 . . 92.5(2) ?
N3 W1 N5 . . 77.20(17) ?
N7 W1 C10 . . 98.4(2) ?
N3 W1 C10 . . 155.6(2) ?
N5 W1 C10 . . 80.2(2) ?
N7 W1 N1 . . 174.3(2) ?
N3 W1 N1 . . 84.79(16) ?
N5 W1 N1 . . 82.25(17) ?
C10 W1 N1 . . 83.1(2) ?
N7 W1 C11 . . 93.9(2) ?
N3 W1 C11 . . 164.5(2) ?
N5 W1 C11 . . 116.8(2) ?
C10 W1 C11 . . 36.7(2) ?
N1 W1 C11 . . 90.53(18) ?
N7 W1 P1 . . 94.62(17) ?
N3 W1 P1 . . 85.02(13) ?
N5 W1 P1 . . 161.03(13) ?
C10 W1 P1 . . 115.95(18) ?
N1 W1 P1 . . 89.70(12) ?
C11 W1 P1 . . 80.20(18) ?
C17 P1 C25 . . 101.8(3) ?
C17 P1 C21 . . 102.2(3) ?
C25 P1 C21 . . 101.4(3) ?
C17 P1 W1 . . 115.3(2) ?
C25 P1 W1 . . 115.4(2) ?
C21 P1 W1 . . 118.4(2) ?
C12 O2 C16 . . 114.8(6) ?
N4 B1 N2 . . 109.6(5) ?
N4 B1 N6 . . 106.8(5) ?
N2 B1 N6 . . 108.5(5) ?
N4 B1 H1A . . 113.(3) ?
N2 B1 H1A . . 110.(3) ?
N6 B1 H1A . . 109.(3) ?
C1 N1 N2 . . 106.0(5) ?
C1 N1 W1 . . 134.8(4) ?
N2 N1 W1 . . 119.2(3) ?
C3 N2 N1 . . 109.1(5) ?
C3 N2 B1 . . 129.2(5) ?
N1 N2 B1 . . 121.3(5) ?
C4 N3 N4 . . 106.6(5) ?
C4 N3 W1 . . 130.9(4) ?
N4 N3 W1 . . 122.3(3) ?
C6 N4 N3 . . 109.3(5) ?
C6 N4 B1 . . 129.4(5) ?
N3 N4 B1 . . 120.1(5) ?
C7 N5 N6 . . 105.5(5) ?
C7 N5 W1 . . 132.7(4) ?
N6 N5 W1 . . 121.7(4) ?
C9 N6 N5 . . 109.4(5) ?
C9 N6 B1 . . 130.2(5) ?
N5 N6 B1 . . 119.6(5) ?
O1 N7 W1 . . 177.7(4) ?
N1 C1 C2 . . 110.9(5) ?
N1 C1 H1 . . 124.6 ?
C2 C1 H1 . . 124.6 ?
C3 C2 C1 . . 104.5(5) ?
C3 C2 H2 . . 127.8 ?
C1 C2 H2 . . 127.8 ?
N2 C3 C2 . . 109.5(5) ?
N2 C3 H3 . . 125.2 ?
C2 C3 H3 . . 125.2 ?
N3 C4 C5 . . 110.0(5) ?
N3 C4 H4 . . 125.0 ?
C5 C4 H4 . . 125.0 ?
C6 C5 C4 . . 104.9(5) ?
C6 C5 H5 . . 127.5 ?
C4 C5 H5 . . 127.5 ?
N4 C6 C5 . . 109.1(6) ?
N4 C6 H6 . . 125.5 ?
C5 C6 H6 . . 125.5 ?
N5 C7 C8 . . 110.4(6) ?
N5 C7 H7 . . 124.8 ?
C8 C7 H7 . . 124.8 ?
C9 C8 C7 . . 105.7(6) ?
C9 C8 H8 . . 127.2 ?
C7 C8 H8 . . 127.2 ?
N6 C9 C8 . . 109.1(6) ?
N6 C9 H9 . . 125.5 ?
C8 C9 H9 . . 125.5 ?
C11 C10 C15 . . 122.3(6) ?
C11 C10 W1 . . 73.0(3) ?
C15 C10 W1 . . 123.5(4) ?
C11 C10 H10 . . 115.(4) ?
C15 C10 H10 . . 117.(4) ?
W1 C10 H10 . . 96.(4) ?
C10 C11 C12 . . 114.1(6) ?
C10 C11 W1 . . 70.4(3) ?
C12 C11 W1 . . 115.9(4) ?
C10 C11 H11 . . 122.(4) ?
C12 C11 H11 . . 116.(4) ?
W1 C11 H11 . . 109.(4) ?
O2 C12 C13 . . 126.6(6) ?
O2 C12 C11 . . 111.7(6) ?
C13 C12 C11 . . 121.6(6) ?
C12 C13 C14 . . 120.3(6) ?
C12 C13 H13 . . 119.8 ?
C14 C13 H13 . . 119.8 ?
C15 C14 C13 . . 122.9(7) ?
C15 C14 H14 . . 118.5 ?
C13 C14 H14 . . 118.5 ?
C14 C15 C10 . . 117.8(7) ?
C14 C15 H15 . . 121.1 ?
C10 C15 H15 . . 121.1 ?
O2 C16 H16A . . 109.5 ?
O2 C16 H16B . . 109.5 ?
H16A C16 H16B . . 109.5 ?
O2 C16 H16C . . 109.5 ?
H16A C16 H16C . . 109.5 ?
H16B C16 H16C . . 109.5 ?
C18 C17 P1 . . 115.2(5) ?
C18 C17 H17A . . 108.5 ?
P1 C17 H17A . . 108.5 ?
C18 C17 H17B . . 108.5 ?
P1 C17 H17B . . 108.5 ?
H17A C17 H17B . . 107.5 ?
C19 C18 C17 . . 111.9(6) ?
C19 C18 H18A . . 109.2 ?
C17 C18 H18A . . 109.2 ?
C19 C18 H18B . . 109.2 ?
C17 C18 H18B . . 109.2 ?
H18A C18 H18B . . 107.9 ?
C20 C19 C18 . . 113.1(7) ?
C20 C19 H19A . . 109.0 ?
C18 C19 H19A . . 109.0 ?
C20 C19 H19B . . 109.0 ?
C18 C19 H19B . . 109.0 ?
H19A C19 H19B . . 107.8 ?
C19 C20 H20A . . 109.5 ?
C19 C20 H20B . . 109.5 ?
H20A C20 H20B . . 109.5 ?
C19 C20 H20C . . 109.5 ?
H20A C20 H20C . . 109.5 ?
H20B C20 H20C . . 109.5 ?
C22 C21 P1 . . 118.0(5) ?
C22 C21 H21A . . 107.8 ?
P1 C21 H21A . . 107.8 ?
C22 C21 H21B . . 107.8 ?
P1 C21 H21B . . 107.8 ?
H21A C21 H21B . . 107.1 ?
C23 C22 C21 . . 114.0(6) ?
C23 C22 H22A . . 108.8 ?
C21 C22 H22A . . 108.8 ?
C23 C22 H22B . . 108.8 ?
C21 C22 H22B . . 108.8 ?
H22A C22 H22B . . 107.7 ?
C24 C23 C22 . . 112.6(7) ?
C22 C23 C24A . . 107.7(10) ?
C24 C23 H23A . . 109.1 ?
C22 C23 H23A . . 109.1 ?
C24 C23 H23B . . 109.1 ?
C22 C23 H23B . . 109.1 ?
H23A C23 H23B . . 107.8 ?
C22 C23 H23C . . 110.2 ?
C24A C23 H23C . . 110.2 ?
C22 C23 H23D . . 110.2 ?
C24A C23 H23D . . 110.2 ?
H23C C23 H23D . . 108.5 ?
C26 C25 P1 . . 113.8(4) ?
C26 C25 H25A . . 108.8 ?
P1 C25 H25A . . 108.8 ?
C26 C25 H25B . . 108.8 ?
P1 C25 H25B . . 108.8 ?
H25A C25 H25B . . 107.7 ?
C27 C26 C25 . . 113.8(6) ?
C27 C26 H26A . . 108.8 ?
C25 C26 H26A . . 108.8 ?
C27 C26 H26B . . 108.8 ?
C25 C26 H26B . . 108.8 ?
H26A C26 H26B . . 107.7 ?
C26 C27 C28 . . 114.1(7) ?
C26 C27 C28A . . 102.7(12) ?
C26 C27 H27A . . 108.7 ?
C28 C27 H27A . . 108.7 ?
C26 C27 H27B . . 108.7 ?
C28 C27 H27B . . 108.7 ?
H27A C27 H27B . . 107.6 ?
C26 C27 H27C . . 111.2 ?
C28A C27 H27C . . 111.2 ?
C26 C27 H27D . . 111.2 ?
C28A C27 H27D . . 111.2 ?
H27C C27 H27D . . 109.1 ?
C23 C24 H24A . . 109.5 ?
C23 C24 H24B . . 109.5 ?
H24A C24 H24B . . 109.5 ?
C23 C24 H24C . . 109.5 ?
H24A C24 H24C . . 109.5 ?
H24B C24 H24C . . 109.5 ?
C27 C28 H28A . . 109.5 ?
C27 C28 H28B . . 109.5 ?
H28A C28 H28B . . 109.5 ?
C27 C28 H28C . . 109.5 ?
H28A C28 H28C . . 109.5 ?
H28B C28 H28C . . 109.5 ?
C23 C24A H24D . . 109.5 ?
C23 C24A H24E . . 109.5 ?
H24D C24A H24E . . 109.5 ?
C23 C24A H24F . . 109.5 ?
H24D C24A H24F . . 109.5 ?
H24E C24A H24F . . 109.5 ?
C27 C28A H28D . . 109.5 ?
C27 C28A H28E . . 109.5 ?
H28D C28A H28E . . 109.5 ?
C27 C28A H28F . . 109.5 ?
H28D C28A H28F . . 109.5 ?
H28E C28A H28F . . 109.5 ?

loop_
_geom_bond_atom_site_label_1
_geom_bond_atom_site_label_2
_geom_bond_site_symmetry_2
_geom_bond_distance
_geom_bond_publ_flag
W1 N7 . 1.774(5) ?
W1 N3 . 2.207(5) ?
W1 N5 . 2.208(5) ?
W1 C10 . 2.246(6) ?
W1 N1 . 2.255(5) ?
W1 C11 . 2.280(6) ?
W1 P1 . 2.5334(17) ?
P1 C17 . 1.839(6) ?
P1 C25 . 1.843(6) ?
P1 C21 . 1.845(6) ?
O1 N7 . 1.221(6) ?
O2 C12 . 1.336(8) ?
O2 C16 . 1.450(8) ?
B1 N4 . 1.526(8) ?
B1 N2 . 1.546(8) ?
B1 N6 . 1.548(9) ?
B1 H1A . 1.08(6) ?
N1 C1 . 1.331(7) ?
N1 N2 . 1.376(6) ?
N2 C3 . 1.329(7) ?
N3 C4 . 1.334(7) ?
N3 N4 . 1.357(6) ?
N4 C6 . 1.337(7) ?
N5 C7 . 1.353(7) ?
N5 N6 . 1.374(7) ?
N6 C9 . 1.349(8) ?
C1 C2 . 1.387(8) ?
C1 H1 . 0.95 ?
C2 C3 . 1.370(8) ?
C2 H2 . 0.95 ?
C3 H3 . 0.95 ?
C4 C5 . 1.389(8) ?
C4 H4 . 0.95 ?
C5 C6 . 1.362(8) ?
C5 H5 . 0.95 ?
C6 H6 . 0.95 ?
C7 C8 . 1.384(9) ?
C7 H7 . 0.95 ?
C8 C9 . 1.355(9) ?
C8 H8 . 0.95 ?
C9 H9 . 0.95 ?
C10 C11 . 1.425(9) ?
C10 C15 . 1.479(9) ?
C10 H10 . 0.95(2) ?
C11 C12 . 1.472(8) ?
C11 H11 . 0.96(2) ?
C12 C13 . 1.373(9) ?
C13 C14 . 1.415(10) ?
C13 H13 . 0.95 ?
C14 C15 . 1.315(9) ?
C14 H14 . 0.95 ?
C15 H15 . 0.95 ?
C16 H16A . 0.98 ?
C16 H16B . 0.98 ?
C16 H16C . 0.98 ?
C17 C18 . 1.523(9) ?
C17 H17A . 0.99 ?
C17 H17B . 0.99 ?
C18 C19 . 1.519(9) ?
C18 H18A . 0.99 ?
C18 H18B . 0.99 ?
C19 C20 . 1.517(11) ?
C19 H19A . 0.99 ?
C19 H19B . 0.99 ?
C20 H20A . 0.98 ?
C20 H20B . 0.98 ?
C20 H20C . 0.98 ?
C21 C22 . 1.534(9) ?
C21 H21A . 0.99 ?
C21 H21B . 0.99 ?
C22 C23 . 1.514(9) ?
C22 H22A . 0.99 ?
C22 H22B . 0.99 ?
C23 C24 . 1.493(11) ?
C23 C24A . 1.550(15) ?
C23 H23A . 0.99 ?
C23 H23B . 0.99 ?
C23 H23C . 0.99 ?
C23 H23D . 0.99 ?
C25 C26 . 1.529(8) ?
C25 H25A . 0.99 ?
C25 H25B . 0.99 ?
C26 C27 . 1.519(9) ?
C26 H26A . 0.99 ?
C26 H26B . 0.99 ?
C27 C28 . 1.546(11) ?
C27 C28A . 1.589(18) ?
C27 H27A . 0.99 ?
C27 H27B . 0.99 ?
C27 H27C . 0.99 ?
C27 H27D . 0.99 ?
C24 H24A . 0.98 ?
C24 H24B . 0.98 ?
C24 H24C . 0.98 ?
C28 H28A . 0.98 ?
C28 H28B . 0.98 ?
C28 H28C . 0.98 ?
C24A H24D . 0.98 ?
C24A H24E . 0.98 ?
C24A H24F . 0.98 ?
C28A H28D . 0.98 ?
C28A H28E . 0.98 ?
C28A H28F . 0.98 ?

loop_
_geom_torsion_atom_site_label_1
_geom_torsion_atom_site_label_2
_geom_torsion_atom_site_label_3
_geom_torsion_atom_site_label_4
_geom_torsion_site_symmetry_1
_geom_torsion_site_symmetry_2
_geom_torsion_site_symmetry_3
_geom_torsion_site_symmetry_4
_geom_torsion
_geom_torsion_publ_flag
C1 N1 N2 C3 . . . . -0.3(6) ?
W1 N1 N2 C3 . . . . 179.0(4) ?
C1 N1 N2 B1 . . . . 173.8(5) ?
W1 N1 N2 B1 . . . . -7.0(7) ?
N4 B1 N2 C3 . . . . -125.3(6) ?
N6 B1 N2 C3 . . . . 118.5(7) ?
N4 B1 N2 N1 . . . . 62.0(7) ?
N6 B1 N2 N1 . . . . -54.2(7) ?
C4 N3 N4 C6 . . . . -1.6(6) ?
W1 N3 N4 C6 . . . . 174.4(4) ?
C4 N3 N4 B1 . . . . -170.3(5) ?
W1 N3 N4 B1 . . . . 5.7(7) ?
N2 B1 N4 C6 . . . . 132.5(6) ?
N6 B1 N4 C6 . . . . -110.2(7) ?
N2 B1 N4 N3 . . . . -61.3(7) ?
N6 B1 N4 N3 . . . . 56.0(7) ?
C7 N5 N6 C9 . . . . -0.8(6) ?
W1 N5 N6 C9 . . . . -178.5(4) ?
C7 N5 N6 B1 . . . . 169.7(5) ?
W1 N5 N6 B1 . . . . -8.0(6) ?
N4 B1 N6 C9 . . . . 113.7(6) ?
N2 B1 N6 C9 . . . . -128.2(6) ?
N4 B1 N6 N5 . . . . -54.5(6) ?
N2 B1 N6 N5 . . . . 63.5(6) ?
N2 N1 C1 C2 . . . . 0.2(6) ?
W1 N1 C1 C2 . . . . -178.9(4) ?
N1 C1 C2 C3 . . . . 0.0(7) ?
N1 N2 C3 C2 . . . . 0.2(7) ?
B1 N2 C3 C2 . . . . -173.2(6) ?
C1 C2 C3 N2 . . . . -0.1(7) ?
N4 N3 C4 C5 . . . . 0.9(6) ?
W1 N3 C4 C5 . . . . -174.6(4) ?
N3 C4 C5 C6 . . . . 0.1(7) ?
N3 N4 C6 C5 . . . . 1.8(7) ?
B1 N4 C6 C5 . . . . 169.1(6) ?
C4 C5 C6 N4 . . . . -1.2(7) ?
N6 N5 C7 C8 . . . . 0.5(6) ?
W1 N5 C7 C8 . . . . 177.8(4) ?
N5 C7 C8 C9 . . . . 0.0(7) ?
N5 N6 C9 C8 . . . . 0.8(7) ?
B1 N6 C9 C8 . . . . -168.3(6) ?
C7 C8 C9 N6 . . . . -0.5(7) ?
C15 C10 C11 C12 . . . . -9.0(8) ?
W1 C10 C11 C12 . . . . 110.4(5) ?
C15 C10 C11 W1 . . . . -119.3(6) ?
C16 O2 C12 C13 . . . . -7.5(9) ?
C16 O2 C12 C11 . . . . 174.5(5) ?
C10 C11 C12 O2 . . . . 178.7(5) ?
W1 C11 C12 O2 . . . . -102.4(5) ?
C10 C11 C12 C13 . . . . 0.6(9) ?
W1 C11 C12 C13 . . . . 79.5(7) ?
O2 C12 C13 C14 . . . . -171.6(6) ?
C11 C12 C13 C14 . . . . 6.1(10) ?
C12 C13 C14 C15 . . . . -4.5(11) ?
C13 C14 C15 C10 . . . . -3.7(10) ?
C11 C10 C15 C14 . . . . 10.8(9) ?
W1 C10 C15 C14 . . . . -79.3(8) ?
C25 P1 C17 C18 . . . . 61.7(6) ?
C21 P1 C17 C18 . . . . 166.2(5) ?
W1 P1 C17 C18 . . . . -64.0(6) ?
P1 C17 C18 C19 . . . . -179.8(5) ?
C17 C18 C19 C20 . . . . 177.4(7) ?
C17 P1 C21 C22 . . . . -62.7(6) ?
C25 P1 C21 C22 . . . . 42.2(6) ?
W1 P1 C21 C22 . . . . 169.5(4) ?
P1 C21 C22 C23 . . . . -175.5(5) ?
C21 C22 C23 C24 . . . . 73.5(9) ?
C21 C22 C23 C24A . . . . 166.2(10) ?
C17 P1 C25 C26 . . . . 169.8(5) ?
C21 P1 C25 C26 . . . . 64.6(5) ?
W1 P1 C25 C26 . . . . -64.6(5) ?
P1 C25 C26 C27 . . . . 175.9(5) ?
C25 C26 C27 C28 . . . . 179.8(8) ?
C25 C26 C27 C28A . . . . 71.4(12) ?
